data_7230150
loop_
_publ_author_name
'Luo, Derong'
'Zeng, Yi'
'Chen, Xiong'
'Xia, Ping'
'Xie, Guangyong'
'You, Qingliang'
'Zhang, Li'
'Li, Tingcheng'
'Li, Xiangdan'
'Zhang, Aiqing'

_publ_section_title
;
 Synthesis, characterization and olefin polymerization behaviors of
 phenylene-bridged bis-\b-carbonylenamine binuclear titanium complexes
;
_journal_issue 13
_journal_name_full 'RSC Advances'
_journal_page_first 6954
_journal_paper_doi 10.1039/C8RA00071A
_journal_volume 8
_journal_year 2018
_chemical_formula_moiety 'C38 H48 N2 O2 S2'
_chemical_formula_sum 'C38 H48 N2 O2 S2'
_chemical_formula_weight 628.90
_chemical_name_systematic
;
 ?
;
_space_group_crystal_system monoclinic
_space_group_IT_number 14
_space_group_name_Hall '-P 2ybc'
_space_group_name_H-M_alt 'P 1 21/c 1'
_symmetry_space_group_name_Hall '-P 2ybc'
_symmetry_space_group_name_H-M 'P 1 21/c 1'
_atom_sites_solution_hydrogens geom
_atom_sites_solution_primary direct
_audit_creation_date 2015-05-07
_audit_creation_method
;
Olex2 1.2
(compiled 2015.01.26 svn.r3150 for OlexSys, GUI svn.r4998)
;
_audit_update_record
;
2017-11-22 deposited with the CCDC.
2018-02-07 downloaded from the CCDC.
;
_cell_angle_alpha 90
_cell_angle_beta 96.710(6)
_cell_angle_gamma 90
_cell_formula_units_Z 4
_cell_length_a 14.149(5)
_cell_length_b 10.258(3)
_cell_length_c 24.194(8)
_cell_measurement_reflns_used 904
_cell_measurement_temperature 130
_cell_measurement_theta_max 19.209
_cell_measurement_theta_min 2.360
_cell_volume 3487(2)
_computing_cell_refinement 'SAINT v7.68A (Bruker, 2009)'
_computing_data_reduction 'SAINT v7.68A (Bruker, 2009)'
_computing_molecular_graphics 'Olex2 (Dolomanov et al., 2009)'
_computing_publication_material 'Olex2 (Dolomanov et al., 2009)'
_computing_structure_refinement 'XL (Sheldrick, 2008)'
_computing_structure_solution 'ShelXS (Sheldrick, 2008)'
_diffrn_ambient_temperature 130
_diffrn_measured_fraction_theta_full 0.962
_diffrn_measured_fraction_theta_max 0.962
_diffrn_measurement_device_type 'Bruker APEX-II CCD'
_diffrn_measurement_method '\f and \w scans'
_diffrn_radiation_monochromator graphite
_diffrn_radiation_type MoK\a
_diffrn_radiation_wavelength 0.71073
_diffrn_reflns_av_R_equivalents 0.1731
_diffrn_reflns_av_unetI/netI 0.1690
_diffrn_reflns_Laue_measured_fraction_full 0.962
_diffrn_reflns_Laue_measured_fraction_max 0.962
_diffrn_reflns_limit_h_max 15
_diffrn_reflns_limit_h_min -16
_diffrn_reflns_limit_k_max 12
_diffrn_reflns_limit_k_min -12
_diffrn_reflns_limit_l_max 29
_diffrn_reflns_limit_l_min -27
_diffrn_reflns_number 22094
_diffrn_reflns_point_group_measured_fraction_full 0.962
_diffrn_reflns_point_group_measured_fraction_max 0.962
_diffrn_reflns_theta_full 25.242
_diffrn_reflns_theta_max 25.248
_diffrn_reflns_theta_min 1.695
_diffrn_standards_number 0
_exptl_absorpt_coefficient_mu 0.188
_exptl_absorpt_correction_T_max 0.7456
_exptl_absorpt_correction_T_min 0.5940
_exptl_absorpt_correction_type multi-scan
_exptl_absorpt_process_details
;
SADABS-2008/1 (Bruker,2008) was used for absorption correction.
wR2(int) was 0.0853 before and 0.0728 after correction.
The Ratio of minimum to maximum transmission is 0.7967.
The \l/2 correction factor is 0.0015.
;
_exptl_crystal_colour colourless
_exptl_crystal_density_diffrn 1.198
_exptl_crystal_description block
_exptl_crystal_F_000 1352
_exptl_crystal_size_max 0.08
_exptl_crystal_size_mid 0.05
_exptl_crystal_size_min 0.03
_refine_diff_density_max 1.298
_refine_diff_density_min -0.287
_refine_diff_density_rms 0.091
_refine_ls_extinction_method none
_refine_ls_goodness_of_fit_ref 0.963
_refine_ls_hydrogen_treatment constr
_refine_ls_matrix_type full
_refine_ls_number_parameters 405
_refine_ls_number_reflns 6060
_refine_ls_number_restraints 6
_refine_ls_restrained_S_all 0.967
_refine_ls_R_factor_all 0.1988
_refine_ls_R_factor_gt 0.0916
_refine_ls_shift/su_max 0.000
_refine_ls_shift/su_mean 0.000
_refine_ls_structure_factor_coef Fsqd
_refine_ls_weighting_details 'w=1/[\s^2^(Fo^2^)+(0.1328P)^2^] where P=(Fo^2^+2Fc^2^)/3'
_refine_ls_weighting_scheme calc
_refine_ls_wR_factor_gt 0.2043
_refine_ls_wR_factor_ref 0.2721
_reflns_Friedel_coverage 0.000
_reflns_number_gt 2702
_reflns_number_total 6060
_reflns_threshold_expression 'I > 2\s(I)'
_cod_data_source_file c8ra00071a1.cif
_cod_data_source_block mo_dm15363_0m
_cod_original_cell_volume 3487.7(19)
_cod_database_code 7230150
_shelxl_version_number 2014-3
_shelx_space_group_comment
;
The symmetry employed for this shelxl refinement is uniquely defined
by the following loop, which should always be used as a source of
symmetry information in preference to the above space-group names.
They are only intended as comments.
;
_shelx_estimated_absorpt_t_max 0.994
_shelx_estimated_absorpt_t_min 0.985
_olex2_refinement_description
;
1. Fixed Uiso
 At 1.2 times of:
  All C(H) groups, All C(H,H) groups, All N(H) groups
 At 1.5 times of:
  All C(H,H,H) groups
2. Uiso/Uaniso restraints and constraints
Uanis(C29) \\sim Ueq: with sigma of 0.005 and sigma for terminal atoms of 0.01
3.a Secondary CH2 refined with riding coordinates:
 C7(H7A,H7B), C8(H8A,H8B), C36(H36A,H36B), C37(H37A,H37B)
3.b Aromatic/amide H refined with riding coordinates:
 N1(H1), N2(H2), C2(H2A), C3(H3), C4(H4), C5(H5), C11(H11), C18(H18), C19(H19),
  C20(H20), C22(H22), C24(H24), C31(H31), C32(H32), C33(H33), C34(H34)
3.c Idealised Me refined as rotating group:
 C9(H9A,H9B,H9C), C14(H14A,H14B,H14C), C15(H15A,H15B,H15C), C16(H16A,H16B,
 H16C), C27(H27A,H27B,H27C), C28(H28A,H28B,H28C), C29(H29A,H29B,H29C), C38(H38A,
 H38B,H38C)
;
_olex2_submission_special_instructions 'No special instructions were received'

loop_
_space_group_symop_operation_xyz
'x, y, z'
'-x, y+1/2, -z+1/2'
'-x, -y, -z'
'x, -y-1/2, z-1/2'

loop_
_atom_site_label
_atom_site_type_symbol
_atom_site_fract_x
_atom_site_fract_y
_atom_site_fract_z
_atom_site_U_iso_or_equiv
_atom_site_adp_type
_atom_site_occupancy
_atom_site_site_symmetry_order
_atom_site_calc_flag
_atom_site_refinement_flags_posn
_atom_site_refinement_flags_adp
S1 S 0.42303(13) -0.2173(2) -0.11552(8) 0.0498(6) Uani 1 1 d . .
S2 S 0.04100(12) 0.23414(16) 0.15463(7) 0.0391(5) Uani 1 1 d . .
O1 O 0.3770(2) -0.2545(3) 0.04176(15) 0.0203(9) Uani 1 1 d . .
O2 O 0.0682(3) 0.6073(4) 0.1133(2) 0.0421(12) Uani 1 1 d . .
N1 N 0.3402(3) -0.0538(4) -0.0296(2) 0.0286(12) Uani 1 1 d . .
H1 H 0.3609 -0.1345 -0.0253 0.034 Uiso 1 1 calc R .
N2 N 0.1819(4) 0.4019(4) 0.1207(2) 0.0302(12) Uani 1 1 d . .
H2 H 0.1296 0.4372 0.1304 0.036 Uiso 1 1 calc R .
C1 C 0.3432(5) -0.0851(6) -0.1285(3) 0.0375(16) Uani 1 1 d . .
C2 C 0.3096(5) -0.0451(7) -0.1830(3) 0.0418(17) Uani 1 1 d . .
H2A H 0.3313 -0.0904 -0.2133 0.050 Uiso 1 1 calc R .
C3 C 0.2466(5) 0.0569(7) -0.1944(3) 0.0472(19) Uani 1 1 d . .
H3 H 0.2266 0.0823 -0.2317 0.057 Uiso 1 1 calc R .
C4 C 0.2134(5) 0.1208(6) -0.1504(3) 0.0413(17) Uani 1 1 d . .
H4 H 0.1699 0.1911 -0.1575 0.050 Uiso 1 1 calc R .
C5 C 0.2421(5) 0.0845(6) -0.0968(3) 0.0350(15) Uani 1 1 d . .
H5 H 0.2162 0.1282 -0.0674 0.042 Uiso 1 1 calc R .
C6 C 0.3085(4) -0.0153(5) -0.0838(2) 0.0279(14) Uani 1 1 d . .
C7 C 0.3444(6) -0.3558(7) -0.1376(3) 0.057(2) Uani 1 1 d . .
H7A H 0.3236 -0.3475 -0.1779 0.069 Uiso 1 1 calc R .
H7B H 0.3816 -0.4374 -0.1319 0.069 Uiso 1 1 calc R .
C8 C 0.2610(7) -0.3666(7) -0.1087(4) 0.065(2) Uani 1 1 d . .
H8A H 0.2204 -0.2889 -0.1173 0.078 Uiso 1 1 calc R .
H8B H 0.2812 -0.3666 -0.0681 0.078 Uiso 1 1 calc R .
C9 C 0.2013(7) -0.4895(8) -0.1238(4) 0.073(3) Uani 1 1 d . .
H9A H 0.1780 -0.4881 -0.1635 0.110 Uiso 1 1 calc GR .
H9B H 0.1472 -0.4918 -0.1020 0.110 Uiso 1 1 calc GR .
H9C H 0.2408 -0.5671 -0.1154 0.110 Uiso 1 1 calc GR .
C10 C 0.3428(4) 0.0200(5) 0.0180(2) 0.0208(12) Uani 1 1 d . .
C11 C 0.3603(4) -0.0385(6) 0.0705(3) 0.0302(14) Uani 1 1 d . .
H11 H 0.3606 0.0169 0.1020 0.036 Uiso 1 1 calc R .
C12 C 0.3777(4) -0.1754(5) 0.0812(3) 0.0306(15) Uani 1 1 d . .
C13 C 0.4006(4) -0.2236(6) 0.1412(2) 0.0304(14) Uani 1 1 d . .
C14 C 0.4778(5) -0.1335(7) 0.1724(3) 0.054(2) Uani 1 1 d . .
H14A H 0.4933 -0.1645 0.2107 0.081 Uiso 1 1 calc GR .
H14B H 0.4534 -0.0441 0.1728 0.081 Uiso 1 1 calc GR .
H14C H 0.5351 -0.1351 0.1533 0.081 Uiso 1 1 calc GR .
C15 C 0.3095(5) -0.2153(7) 0.1696(3) 0.0452(17) Uani 1 1 d . .
H15A H 0.2615 -0.2745 0.1510 0.068 Uiso 1 1 calc GR .
H15B H 0.2852 -0.1258 0.1672 0.068 Uiso 1 1 calc GR .
H15C H 0.3235 -0.2404 0.2088 0.068 Uiso 1 1 calc GR .
C16 C 0.4374(6) -0.3601(6) 0.1440(3) 0.050(2) Uani 1 1 d . .
H16A H 0.4496 -0.3874 0.1830 0.075 Uiso 1 1 calc GR .
H16B H 0.4967 -0.3643 0.1268 0.075 Uiso 1 1 calc GR .
H16C H 0.3901 -0.4181 0.1241 0.075 Uiso 1 1 calc GR .
C17 C 0.3398(4) 0.1621(5) 0.0151(2) 0.0237(13) Uani 1 1 d . .
C18 C 0.4061(4) 0.2311(5) -0.0126(2) 0.0227(13) Uani 1 1 d . .
H18 H 0.4480 0.1842 -0.0333 0.027 Uiso 1 1 calc R .
C19 C 0.4114(4) 0.3612(6) -0.0105(3) 0.0305(14) Uani 1 1 d . .
H19 H 0.4595 0.4041 -0.0280 0.037 Uiso 1 1 calc R .
C20 C 0.3481(4) 0.4358(5) 0.0168(2) 0.0213(12) Uani 1 1 d . .
H20 H 0.3509 0.5283 0.0166 0.026 Uiso 1 1 calc R .
C21 C 0.2797(4) 0.3692(5) 0.0448(2) 0.0246(13) Uani 1 1 d . .
C22 C 0.2771(4) 0.2358(5) 0.0433(2) 0.0181(12) Uani 1 1 d . .
H22 H 0.2312 0.1916 0.0621 0.022 Uiso 1 1 calc R .
C23 C 0.2103(4) 0.4480(5) 0.0721(2) 0.0268(13) Uani 1 1 d . .
C24 C 0.1725(4) 0.5600(5) 0.0470(3) 0.0281(14) Uani 1 1 d . .
H24 H 0.1943 0.5881 0.0133 0.034 Uiso 1 1 calc R .
C25 C 0.1009(4) 0.6358(5) 0.0702(3) 0.0285(14) Uani 1 1 d . .
C26 C 0.0615(4) 0.7595(5) 0.0401(2) 0.0268(13) Uani 1 1 d . .
C27 C -0.0400(5) 0.7369(7) 0.0162(4) 0.057(2) Uani 1 1 d . .
H27A H -0.0639 0.8137 -0.0051 0.086 Uiso 1 1 calc GR .
H27B H -0.0790 0.7214 0.0465 0.086 Uiso 1 1 calc GR .
H27C H -0.0434 0.6607 -0.0084 0.086 Uiso 1 1 calc GR .
C28 C 0.1184(5) 0.8056(7) -0.0062(4) 0.060(2) Uani 1 1 d . .
H28A H 0.1151 0.7395 -0.0356 0.090 Uiso 1 1 calc GR .
H28B H 0.1849 0.8192 0.0091 0.090 Uiso 1 1 calc GR .
H28C H 0.0916 0.8877 -0.0217 0.090 Uiso 1 1 calc GR .
C29 C 0.0657(7) 0.8732(6) 0.0846(4) 0.069(3) Uani 1 1 d . U
H29A H 0.0412 0.9537 0.0664 0.104 Uiso 1 1 calc GR .
H29B H 0.1317 0.8864 0.1008 0.104 Uiso 1 1 calc GR .
H29C H 0.0267 0.8498 0.1140 0.104 Uiso 1 1 calc GR .
C30 C 0.2237(4) 0.3075(5) 0.1568(2) 0.0271(14) Uani 1 1 d . .
C31 C 0.3223(5) 0.3000(6) 0.1716(3) 0.0342(15) Uani 1 1 d . .
H31 H 0.3632 0.3593 0.1559 0.041 Uiso 1 1 calc R .
C32 C 0.3598(5) 0.2079(7) 0.2086(3) 0.0377(16) Uani 1 1 d . .
H32 H 0.4268 0.2030 0.2178 0.045 Uiso 1 1 calc R .
C33 C 0.3023(5) 0.1221(7) 0.2327(3) 0.0446(18) Uani 1 1 d . .
H33 H 0.3293 0.0595 0.2589 0.054 Uiso 1 1 calc R .
C34 C 0.2033(5) 0.1276(6) 0.2183(3) 0.0437(18) Uani 1 1 d . .
H34 H 0.1631 0.0674 0.2341 0.052 Uiso 1 1 calc R .
C35 C 0.1634(4) 0.2236(6) 0.1801(2) 0.0316(14) Uani 1 1 d . .
C36 C -0.0154(5) 0.1073(6) 0.1928(3) 0.0436(18) Uani 1 1 d . .
H36A H -0.0783 0.0866 0.1723 0.052 Uiso 1 1 calc R .
H36B H 0.0240 0.0274 0.1935 0.052 Uiso 1 1 calc R .
C37 C -0.0289(6) 0.1430(7) 0.2513(3) 0.0510(19) Uani 1 1 d . .
H37A H 0.0334 0.1674 0.2716 0.061 Uiso 1 1 calc R .
H37B H -0.0528 0.0660 0.2701 0.061 Uiso 1 1 calc R .
C38 C -0.0976(5) 0.2542(7) 0.2541(3) 0.0483(19) Uani 1 1 d . .
H38A H -0.0677 0.3355 0.2439 0.072 Uiso 1 1 calc GR .
H38B H -0.1148 0.2616 0.2921 0.072 Uiso 1 1 calc GR .
H38C H -0.1550 0.2380 0.2283 0.072 Uiso 1 1 calc GR .

loop_
_atom_site_aniso_label
_atom_site_aniso_U_11
_atom_site_aniso_U_22
_atom_site_aniso_U_33
_atom_site_aniso_U_23
_atom_site_aniso_U_13
_atom_site_aniso_U_12
S1 0.0338(10) 0.0695(13) 0.0464(11) -0.0217(9) 0.0062(8) 0.0080(9)
S2 0.0273(9) 0.0464(10) 0.0446(11) 0.0074(8) 0.0082(7) -0.0011(7)
O1 0.022(2) 0.0130(19) 0.028(2) -0.0011(16) 0.0091(17) 0.0023(15)
O2 0.047(3) 0.029(2) 0.055(3) 0.001(2) 0.025(2) 0.004(2)
N1 0.032(3) 0.020(2) 0.035(3) -0.006(2) 0.009(2) 0.003(2)
N2 0.036(3) 0.026(3) 0.032(3) -0.002(2) 0.015(2) 0.000(2)
C1 0.038(4) 0.043(4) 0.031(4) -0.006(3) 0.004(3) -0.015(3)
C2 0.042(4) 0.057(5) 0.027(4) -0.010(3) 0.006(3) -0.021(4)
C3 0.061(5) 0.046(4) 0.032(4) 0.007(3) -0.006(4) -0.022(4)
C4 0.058(5) 0.024(3) 0.038(4) 0.003(3) -0.010(3) -0.008(3)
C5 0.048(4) 0.026(3) 0.030(4) -0.002(3) -0.001(3) -0.004(3)
C6 0.033(4) 0.029(3) 0.021(3) 0.001(3) 0.005(3) -0.010(3)
C7 0.075(6) 0.049(5) 0.049(5) -0.018(4) 0.013(4) 0.011(4)
C8 0.087(7) 0.038(4) 0.068(6) 0.004(4) 0.004(5) 0.000(4)
C9 0.103(8) 0.044(5) 0.069(6) -0.005(4) -0.001(5) -0.013(5)
C10 0.013(3) 0.022(3) 0.029(3) -0.003(2) 0.009(2) 0.003(2)
C11 0.028(3) 0.029(3) 0.033(4) -0.003(3) 0.004(3) 0.002(3)
C12 0.025(3) 0.023(3) 0.044(4) 0.005(3) 0.007(3) -0.002(3)
C13 0.022(3) 0.046(4) 0.022(3) -0.005(3) -0.003(2) 0.003(3)
C14 0.047(5) 0.043(4) 0.065(5) 0.013(4) -0.022(4) -0.009(3)
C15 0.040(4) 0.062(4) 0.033(4) 0.014(3) 0.005(3) -0.004(4)
C16 0.069(5) 0.032(4) 0.052(5) 0.007(3) 0.018(4) -0.004(3)
C17 0.018(3) 0.026(3) 0.026(3) -0.003(2) -0.001(3) -0.003(2)
C18 0.012(3) 0.031(3) 0.026(3) -0.005(3) 0.006(2) 0.000(2)
C19 0.027(3) 0.029(3) 0.037(4) 0.002(3) 0.011(3) -0.006(3)
C20 0.021(3) 0.025(3) 0.017(3) 0.003(2) 0.002(2) -0.006(2)
C21 0.026(3) 0.028(3) 0.019(3) -0.003(2) 0.001(3) 0.000(2)
C22 0.013(3) 0.022(3) 0.019(3) 0.005(2) 0.004(2) -0.004(2)
C23 0.025(3) 0.022(3) 0.033(4) -0.006(3) 0.003(3) -0.009(2)
C24 0.029(3) 0.018(3) 0.039(4) -0.002(3) 0.012(3) 0.000(2)
C25 0.035(4) 0.015(3) 0.035(4) -0.006(3) 0.005(3) 0.001(3)
C26 0.023(3) 0.024(3) 0.033(3) -0.003(3) 0.003(3) 0.000(2)
C27 0.023(4) 0.061(5) 0.084(6) 0.014(4) -0.008(4) -0.004(3)
C28 0.049(5) 0.038(4) 0.095(7) 0.029(4) 0.016(5) 0.012(3)
C29 0.088(6) 0.019(3) 0.091(6) 0.009(4) -0.030(5) 0.013(3)
C30 0.035(4) 0.017(3) 0.028(3) -0.003(2) 0.002(3) 0.003(3)
C31 0.039(4) 0.030(3) 0.035(4) -0.015(3) 0.013(3) -0.006(3)
C32 0.034(4) 0.052(4) 0.026(4) -0.004(3) -0.002(3) 0.010(3)
C33 0.048(5) 0.044(4) 0.040(4) 0.003(3) -0.002(4) 0.001(3)
C34 0.054(5) 0.033(4) 0.045(4) 0.006(3) 0.011(4) 0.001(3)
C35 0.027(3) 0.038(3) 0.030(4) -0.006(3) 0.006(3) -0.001(3)
C36 0.037(4) 0.036(4) 0.061(5) -0.005(3) 0.014(3) -0.007(3)
C37 0.054(5) 0.059(5) 0.043(4) 0.004(4) 0.018(4) 0.002(4)
C38 0.045(4) 0.051(4) 0.052(5) -0.002(4) 0.018(4) -0.005(3)

loop_
_atom_type_symbol
_atom_type_description
_atom_type_scat_dispersion_real
_atom_type_scat_dispersion_imag
_atom_type_scat_source
C C 0.0033 0.0016 'International Tables Vol C Tables 4.2.6.8 and 6.1.1.4'
H H 0.0000 0.0000 'International Tables Vol C Tables 4.2.6.8 and 6.1.1.4'
N N 0.0061 0.0033 'International Tables Vol C Tables 4.2.6.8 and 6.1.1.4'
O O 0.0106 0.0060 'International Tables Vol C Tables 4.2.6.8 and 6.1.1.4'
S S 0.1246 0.1234 'International Tables Vol C Tables 4.2.6.8 and 6.1.1.4'

loop_
_geom_angle_atom_site_label_1
_geom_angle_atom_site_label_2
_geom_angle_atom_site_label_3
_geom_angle
C1 S1 C7 100.9(3)
C35 S2 C36 104.3(3)
C6 N1 H1 116.3
C10 N1 H1 116.3
C10 N1 C6 127.4(5)
C23 N2 H2 115.3
C23 N2 C30 129.3(5)
C30 N2 H2 115.3
C2 C1 S1 121.9(5)
C2 C1 C6 116.9(6)
C6 C1 S1 121.2(5)
C1 C2 H2A 118.4
C3 C2 C1 123.2(7)
C3 C2 H2A 118.4
C2 C3 H3 120.8
C4 C3 C2 118.5(6)
C4 C3 H3 120.8
C3 C4 H4 119.6
C5 C4 C3 120.8(7)
C5 C4 H4 119.6
C4 C5 H5 119.0
C4 C5 C6 122.0(6)
C6 C5 H5 119.0
N1 C6 C1 118.0(5)
N1 C6 C5 123.5(5)
C5 C6 C1 118.5(5)
S1 C7 H7A 108.6
S1 C7 H7B 108.6
H7A C7 H7B 107.6
C8 C7 S1 114.8(5)
C8 C7 H7A 108.6
C8 C7 H7B 108.6
C7 C8 H8A 108.8
C7 C8 H8B 108.8
C7 C8 C9 113.9(7)
H8A C8 H8B 107.7
C9 C8 H8A 108.8
C9 C8 H8B 108.8
C8 C9 H9A 109.5
C8 C9 H9B 109.5
C8 C9 H9C 109.5
H9A C9 H9B 109.5
H9A C9 H9C 109.5
H9B C9 H9C 109.5
N1 C10 C11 120.6(5)
N1 C10 C17 120.8(5)
C11 C10 C17 118.2(5)
C10 C11 H11 117.0
C10 C11 C12 126.0(6)
C12 C11 H11 117.0
O1 C12 C11 120.6(6)
O1 C12 C13 119.7(5)
C11 C12 C13 119.7(6)
C12 C13 C14 109.1(5)
C12 C13 C15 108.1(5)
C15 C13 C14 109.2(6)
C16 C13 C12 112.3(5)
C16 C13 C14 108.3(5)
C16 C13 C15 109.8(6)
C13 C14 H14A 109.5
C13 C14 H14B 109.5
C13 C14 H14C 109.5
H14A C14 H14B 109.5
H14A C14 H14C 109.5
H14B C14 H14C 109.5
C13 C15 H15A 109.5
C13 C15 H15B 109.5
C13 C15 H15C 109.5
H15A C15 H15B 109.5
H15A C15 H15C 109.5
H15B C15 H15C 109.5
C13 C16 H16A 109.5
C13 C16 H16B 109.5
C13 C16 H16C 109.5
H16A C16 H16B 109.5
H16A C16 H16C 109.5
H16B C16 H16C 109.5
C18 C17 C10 120.5(5)
C22 C17 C10 122.1(5)
C22 C17 C18 117.1(5)
C17 C18 H18 119.3
C19 C18 C17 121.5(5)
C19 C18 H18 119.3
C18 C19 H19 119.1
C18 C19 C20 121.8(5)
C20 C19 H19 119.1
C19 C20 H20 121.0
C19 C20 C21 118.1(5)
C21 C20 H20 121.0
C20 C21 C23 118.2(5)
C22 C21 C20 119.2(5)
C22 C21 C23 122.5(5)
C17 C22 H22 118.8
C21 C22 C17 122.3(5)
C21 C22 H22 118.8
N2 C23 C21 118.0(5)
N2 C23 C24 121.9(5)
C24 C23 C21 120.0(5)
C23 C24 H24 118.9
C23 C24 C25 122.2(6)
C25 C24 H24 118.9
O2 C25 C24 123.7(5)
O2 C25 C26 116.6(5)
C24 C25 C26 119.7(5)
C25 C26 C29 107.8(5)
C27 C26 C25 109.5(5)
C27 C26 C28 109.1(6)
C27 C26 C29 109.5(6)
C28 C26 C25 114.2(5)
C28 C26 C29 106.7(6)
C26 C27 H27A 109.5
C26 C27 H27B 109.5
C26 C27 H27C 109.5
H27A C27 H27B 109.5
H27A C27 H27C 109.5
H27B C27 H27C 109.5
C26 C28 H28A 109.5
C26 C28 H28B 109.5
C26 C28 H28C 109.5
H28A C28 H28B 109.5
H28A C28 H28C 109.5
H28B C28 H28C 109.5
C26 C29 H29A 109.5
C26 C29 H29B 109.5
C26 C29 H29C 109.5
H29A C29 H29B 109.5
H29A C29 H29C 109.5
H29B C29 H29C 109.5
N2 C30 C31 122.5(5)
C35 C30 N2 117.0(5)
C35 C30 C31 120.4(5)
C30 C31 H31 119.8
C32 C31 C30 120.4(6)
C32 C31 H31 119.8
C31 C32 H32 119.4
C31 C32 C33 121.2(6)
C33 C32 H32 119.4
C32 C33 H33 120.3
C32 C33 C34 119.4(6)
C34 C33 H33 120.3
C33 C34 H34 120.0
C33 C34 C35 119.9(6)
C35 C34 H34 120.0
C30 C35 S2 116.5(5)
C30 C35 C34 118.7(6)
C34 C35 S2 124.5(5)
S2 C36 H36A 108.6
S2 C36 H36B 108.6
H36A C36 H36B 107.6
C37 C36 S2 114.5(5)
C37 C36 H36A 108.6
C37 C36 H36B 108.6
C36 C37 H37A 109.1
C36 C37 H37B 109.1
C36 C37 C38 112.5(6)
H37A C37 H37B 107.8
C38 C37 H37A 109.1
C38 C37 H37B 109.1
C37 C38 H38A 109.5
C37 C38 H38B 109.5
C37 C38 H38C 109.5
H38A C38 H38B 109.5
H38A C38 H38C 109.5
H38B C38 H38C 109.5

loop_
_geom_bond_atom_site_label_1
_geom_bond_atom_site_label_2
_geom_bond_distance
S1 C1 1.769(7)
S1 C7 1.845(8)
S2 C35 1.772(6)
S2 C36 1.831(7)
O1 C12 1.251(7)
O2 C25 1.225(7)
N1 H1 0.8800
N1 C6 1.393(7)
N1 C10 1.376(7)
N2 H2 0.8800
N2 C23 1.370(7)
N2 C30 1.389(7)
C1 C2 1.409(9)
C1 C6 1.430(9)
C2 H2A 0.9500
C2 C3 1.381(10)
C3 H3 0.9500
C3 C4 1.378(10)
C4 H4 0.9500
C4 C5 1.365(9)
C5 H5 0.9500
C5 C6 1.400(8)
C7 H7A 0.9900
C7 H7B 0.9900
C7 C8 1.444(11)
C8 H8A 0.9900
C8 H8B 0.9900
C8 C9 1.537(11)
C9 H9A 0.9800
C9 H9B 0.9800
C9 H9C 0.9800
C10 C11 1.400(8)
C10 C17 1.459(7)
C11 H11 0.9500
C11 C12 1.444(8)
C12 C13 1.533(8)
C13 C14 1.556(9)
C13 C15 1.533(9)
C13 C16 1.492(9)
C14 H14A 0.9800
C14 H14B 0.9800
C14 H14C 0.9800
C15 H15A 0.9800
C15 H15B 0.9800
C15 H15C 0.9800
C16 H16A 0.9800
C16 H16B 0.9800
C16 H16C 0.9800
C17 C18 1.406(8)
C17 C22 1.402(8)
C18 H18 0.9500
C18 C19 1.337(8)
C19 H19 0.9500
C19 C20 1.401(8)
C20 H20 0.9500
C20 C21 1.419(8)
C21 C22 1.369(7)
C21 C23 1.486(8)
C22 H22 0.9500
C23 C24 1.379(8)
C24 H24 0.9500
C24 C25 1.441(8)
C25 C26 1.534(8)
C26 C27 1.503(9)
C26 C28 1.528(9)
C26 C29 1.583(9)
C27 H27A 0.9800
C27 H27B 0.9800
C27 H27C 0.9800
C28 H28A 0.9800
C28 H28B 0.9800
C28 H28C 0.9800
C29 H29A 0.9800
C29 H29B 0.9800
C29 H29C 0.9800
C30 C31 1.401(8)
C30 C35 1.379(8)
C31 H31 0.9500
C31 C32 1.365(9)
C32 H32 0.9500
C32 C33 1.374(9)
C33 H33 0.9500
C33 C34 1.405(10)
C34 H34 0.9500
C34 C35 1.422(9)
C36 H36A 0.9900
C36 H36B 0.9900
C36 C37 1.496(10)
C37 H37A 0.9900
C37 H37B 0.9900
C37 C38 1.506(10)
C38 H38A 0.9800
C38 H38B 0.9800
C38 H38C 0.9800

loop_
_geom_hbond_atom_site_label_D
_geom_hbond_atom_site_label_H
_geom_hbond_atom_site_label_A
_geom_hbond_distance_DH
_geom_hbond_distance_HA
_geom_hbond_distance_DA
_geom_hbond_angle_DHA
N1 H1 O1 0.88 2.03 2.698(6) 132.0
N2 H2 O2 0.88 1.97 2.644(6) 132.2

loop_
_geom_torsion_atom_site_label_1
_geom_torsion_atom_site_label_2
_geom_torsion_atom_site_label_3
_geom_torsion_atom_site_label_4
_geom_torsion
S1 C1 C2 C3 179.3(5)
S1 C1 C6 N1 0.6(8)
S1 C1 C6 C5 -177.1(4)
S1 C7 C8 C9 -174.6(6)
S2 C36 C37 C38 65.2(7)
O1 C12 C13 C14 130.7(6)
O1 C12 C13 C15 -110.6(6)
O1 C12 C13 C16 10.7(8)
O2 C25 C26 C27 -69.3(7)
O2 C25 C26 C28 168.1(6)
O2 C25 C26 C29 49.7(7)
N1 C10 C11 C12 0.6(9)
N1 C10 C17 C18 -54.6(7)
N1 C10 C17 C22 130.8(6)
N2 C23 C24 C25 0.1(9)
N2 C30 C31 C32 178.0(5)
N2 C30 C35 S2 7.4(7)
N2 C30 C35 C34 -178.5(5)
C1 S1 C7 C8 -57.8(7)
C1 C2 C3 C4 -1.5(10)
C2 C1 C6 N1 179.5(5)
C2 C1 C6 C5 1.8(8)
C2 C3 C4 C5 0.1(10)
C3 C4 C5 C6 2.3(10)
C4 C5 C6 N1 179.2(6)
C4 C5 C6 C1 -3.2(9)
C6 N1 C10 C11 168.4(5)
C6 N1 C10 C17 -19.6(8)
C6 C1 C2 C3 0.5(9)
C7 S1 C1 C2 -71.0(6)
C7 S1 C1 C6 107.8(5)
C10 N1 C6 C1 156.9(5)
C10 N1 C6 C5 -25.5(9)
C10 C11 C12 O1 -1.0(9)
C10 C11 C12 C13 177.0(5)
C10 C17 C18 C19 -172.4(5)
C10 C17 C22 C21 174.1(5)
C11 C10 C17 C18 117.6(6)
C11 C10 C17 C22 -57.0(7)
C11 C12 C13 C14 -47.2(7)
C11 C12 C13 C15 71.4(7)
C11 C12 C13 C16 -167.3(6)
C17 C10 C11 C12 -171.6(5)
C17 C18 C19 C20 -3.5(9)
C18 C17 C22 C21 -0.7(8)
C18 C19 C20 C21 2.8(9)
C19 C20 C21 C22 -1.0(8)
C19 C20 C21 C23 -177.9(5)
C20 C21 C22 C17 0.0(8)
C20 C21 C23 N2 -145.0(5)
C20 C21 C23 C24 38.5(8)
C21 C23 C24 C25 176.4(5)
C22 C17 C18 C19 2.4(8)
C22 C21 C23 N2 38.2(8)
C22 C21 C23 C24 -138.3(6)
C23 N2 C30 C31 42.0(8)
C23 N2 C30 C35 -141.1(6)
C23 C21 C22 C17 176.8(5)
C23 C24 C25 O2 -0.2(9)
C23 C24 C25 C26 -179.9(5)
C24 C25 C26 C27 110.3(7)
C24 C25 C26 C28 -12.3(8)
C24 C25 C26 C29 -130.6(6)
C30 N2 C23 C21 17.2(8)
C30 N2 C23 C24 -166.4(6)
C30 C31 C32 C33 -1.0(9)
C31 C30 C35 S2 -175.6(4)
C31 C30 C35 C34 -1.5(9)
C31 C32 C33 C34 1.2(10)
C32 C33 C34 C35 -1.5(10)
C33 C34 C35 S2 175.3(5)
C33 C34 C35 C30 1.7(9)
C35 S2 C36 C37 77.6(6)
C35 C30 C31 C32 1.2(9)
C36 S2 C35 C30 178.2(5)
C36 S2 C35 C34 4.5(6)
